data_1549776
loop_
_publ_author_name
'Kitano, Hiroyuki'
'Matsuoka, Wataru'
'Ito, Hideto'
'Itami, Kenichiro'

_publ_section_title
;
 Annulative \p-extension of indoles and pyrroles with diiodobiaryls by Pd
 catalysis: rapid synthesis of nitrogen-containing polycyclic aromatic
 compounds.
;
_journal_issue 38
_journal_name_full 'Chemical science'
_journal_page_first 7556
_journal_page_last 7561
_journal_paper_doi 10.1039/c8sc02802h
_journal_volume 9
_journal_year 2018
_chemical_formula_sum 'C29 H19 N'
_chemical_formula_weight 381.45
_chemical_name_systematic 'compound 3ad'
_space_group_crystal_system monoclinic
_space_group_IT_number 14
_space_group_name_Hall '-P 2yn'
_space_group_name_H-M_alt 'P 1 21/n 1'
_symmetry_space_group_name_Hall '-P 2yn'
_symmetry_space_group_name_H-M 'P 1 21/n 1'
_atom_sites_solution_hydrogens geom
_audit_creation_method SHELXL-2016/6
_audit_update_record
;
2018-06-09 deposited with the CCDC.
2018-08-02 downloaded from the CCDC.
;
_cell_angle_alpha 90
_cell_angle_beta 102.565(15)
_cell_angle_gamma 90
_cell_formula_units_Z 4
_cell_length_a 10.6434(15)
_cell_length_b 9.1028(13)
_cell_length_c 20.109(3)
_cell_measurement_reflns_used 1653
_cell_measurement_temperature 123(2)
_cell_measurement_theta_max 22.3890
_cell_measurement_theta_min 2.9570
_cell_volume 1901.6(5)
_computing_cell_refinement 'CrysAlisPro 1.171.38.41 (Rigaku OD, 2015)'
_computing_data_collection 'CrysAlisPro 1.171.38.41 (Rigaku OD, 2015)'
_computing_data_reduction 'CrysAlisPro 1.171.38.41 (Rigaku OD, 2015)'
_computing_molecular_graphics 'Yadokari-XG 2009 (Wakita Nemoto et al., 2009)'
_computing_publication_material 'Yadokari-XG 2009 (Wakita,Nemoto et al., 2009)'
_computing_structure_refinement 'SHELXL-2016/6 (Sheldrick, 2016)'
_diffrn_ambient_temperature 123(2)
_diffrn_measured_fraction_theta_full 0.999
_diffrn_measured_fraction_theta_max 0.999
_diffrn_measurement_device_type 'dtrek-CrysAlisPro-abstract goniometer imported rigaku-d*trek images'
_diffrn_measurement_method '\w scans'
_diffrn_radiation_monochromator graphite
_diffrn_radiation_type MoK\a
_diffrn_radiation_wavelength 0.71073
_diffrn_reflns_av_R_equivalents 0.1713
_diffrn_reflns_av_unetI/netI 0.2016
_diffrn_reflns_Laue_measured_fraction_full 0.999
_diffrn_reflns_Laue_measured_fraction_max 0.999
_diffrn_reflns_limit_h_max 12
_diffrn_reflns_limit_h_min -12
_diffrn_reflns_limit_k_max 10
_diffrn_reflns_limit_k_min -10
_diffrn_reflns_limit_l_max 23
_diffrn_reflns_limit_l_min -23
_diffrn_reflns_number 13195
_diffrn_reflns_point_group_measured_fraction_full 0.999
_diffrn_reflns_point_group_measured_fraction_max 0.999
_diffrn_reflns_theta_full 24.998
_diffrn_reflns_theta_max 24.998
_diffrn_reflns_theta_min 2.009
_diffrn_source 'fine-focus sealed X-ray tube'
_exptl_absorpt_coefficient_mu 0.077
_exptl_absorpt_correction_T_max 1.00000
_exptl_absorpt_correction_T_min 0.04780
_exptl_absorpt_correction_type multi-scan
_exptl_absorpt_process_details
;
CrysAlisPro 1.171.38.41 (Rigaku Oxford Diffraction, 2015)
Empirical absorption correction using spherical harmonics,
 implemented in SCALE3 ABSPACK scaling algorithm.
;
_exptl_crystal_colour colorless
_exptl_crystal_density_diffrn 1.332
_exptl_crystal_description block
_exptl_crystal_F_000 800
_exptl_crystal_recrystallization_method 'Re-crystallisation from solvent: CHCl3/pentane'
_exptl_crystal_size_max 0.200
_exptl_crystal_size_mid 0.050
_exptl_crystal_size_min 0.050
_refine_diff_density_max 1.068
_refine_diff_density_min -0.464
_refine_diff_density_rms 0.139
_refine_ls_extinction_method none
_refine_ls_goodness_of_fit_ref 1.010
_refine_ls_hydrogen_treatment constr
_refine_ls_matrix_type full
_refine_ls_number_parameters 272
_refine_ls_number_reflns 3357
_refine_ls_number_restraints 0
_refine_ls_restrained_S_all 1.010
_refine_ls_R_factor_all 0.1869
_refine_ls_R_factor_gt 0.1013
_refine_ls_shift/su_max 0.000
_refine_ls_shift/su_mean 0.000
_refine_ls_structure_factor_coef Fsqd
_refine_ls_weighting_details 'w=1/[\s^2^(Fo^2^)+(0.1659P)^2^] where P=(Fo^2^+2Fc^2^)/3'
_refine_ls_weighting_scheme calc
_refine_ls_wR_factor_gt 0.2480
_refine_ls_wR_factor_ref 0.3280
_reflns_Friedel_coverage 0.000
_reflns_number_gt 1743
_reflns_number_total 3357
_reflns_threshold_expression 'I > 2\s(I)'
_cod_data_source_file c8sc02802h2.cif
_cod_data_source_block 3ad
_cod_depositor_comments 'Adding full bibliography for 1549775--1549777.cif.'
_cod_database_code 1549776
_shelx_shelxl_version_number 2016/6
_shelx_space_group_comment
;
The symmetry employed for this shelxl refinement is uniquely defined
by the following loop, which should always be used as a source of
symmetry information in preference to the above space-group names.
They are only intended as comments.
;
_shelx_estimated_absorpt_t_min 0.985
_shelx_estimated_absorpt_t_max 0.996

loop_
_space_group_symop_operation_xyz
'x, y, z'
'-x+1/2, y+1/2, -z+1/2'
'-x, -y, -z'
'x-1/2, -y-1/2, z-1/2'

loop_
_atom_site_label
_atom_site_type_symbol
_atom_site_fract_x
_atom_site_fract_y
_atom_site_fract_z
_atom_site_U_iso_or_equiv
_atom_site_adp_type
_atom_site_occupancy
_atom_site_site_symmetry_order
_atom_site_calc_flag
_atom_site_refinement_flags_posn
_atom_site_refinement_flags_adp
N1 N 0.2044(4) 0.0460(5) 0.5570(2) 0.0352(12) Uani 1 1 d . .
C1 C 0.1629(5) 0.1383(6) 0.5006(3) 0.0334(14) Uani 1 1 d . .
C2 C 0.2224(6) 0.1559(6) 0.4455(3) 0.0378(14) Uani 1 1 d . .
H1 H 0.298158 0.103730 0.442407 0.045 Uiso 1 1 calc R U
C3 C 0.1647(7) 0.2524(8) 0.3967(4) 0.065(2) Uani 1 1 d . .
H2 H 0.199496 0.265412 0.357454 0.078 Uiso 1 1 calc R U
C4 C 0.0526(7) 0.3357(8) 0.4027(4) 0.064(2) Uani 1 1 d . .
H3 H 0.017785 0.405612 0.368634 0.077 Uiso 1 1 calc R U
C5 C -0.0057(6) 0.3152(6) 0.4578(3) 0.0380(15) Uani 1 1 d . .
H4 H -0.082233 0.366090 0.460730 0.046 Uiso 1 1 calc R U
C6 C 0.0537(5) 0.2156(5) 0.5091(2) 0.0253(12) Uani 1 1 d . .
C7 C 0.0256(5) 0.1679(5) 0.5728(3) 0.0270(13) Uani 1 1 d . .
C8 C 0.1211(5) 0.0652(5) 0.6015(3) 0.0300(13) Uani 1 1 d . .
C9 C -0.0794(5) 0.1950(5) 0.6048(3) 0.0289(13) Uani 1 1 d . .
C10 C -0.1859(5) 0.2872(6) 0.5737(3) 0.0326(14) Uani 1 1 d . .
H5 H -0.180202 0.343333 0.534599 0.039 Uiso 1 1 calc R U
C11 C -0.2933(5) 0.2958(6) 0.5985(3) 0.0364(14) Uani 1 1 d . .
H6 H -0.358202 0.364877 0.579572 0.044 Uiso 1 1 calc R U
C12 C -0.3111(5) 0.2033(5) 0.6525(3) 0.0284(13) Uani 1 1 d . .
C13 C -0.4326(5) 0.1947(6) 0.6716(3) 0.0333(14) Uani 1 1 d . .
H7 H -0.500617 0.257800 0.650180 0.040 Uiso 1 1 calc R U
C14 C -0.4531(5) 0.0967(6) 0.7204(3) 0.0347(14) Uani 1 1 d . .
H8 H -0.533286 0.094016 0.733883 0.042 Uiso 1 1 calc R U
C15 C -0.3525(5) 0.0003(6) 0.7499(3) 0.0313(13) Uani 1 1 d . .
H9 H -0.367142 -0.070805 0.781925 0.038 Uiso 1 1 calc R U
C16 C -0.2353(5) 0.0067(6) 0.7336(3) 0.0280(13) Uani 1 1 d . .
H10 H -0.170666 -0.061587 0.753782 0.034 Uiso 1 1 calc R U
C17 C -0.2069(5) 0.1133(5) 0.6870(3) 0.0248(12) Uani 1 1 d . .
C18 C -0.0821(5) 0.1237(5) 0.6671(3) 0.0270(12) Uani 1 1 d . .
C19 C 0.0349(5) 0.0557(5) 0.7052(3) 0.0261(12) Uani 1 1 d . .
C20 C 0.0670(5) 0.0425(5) 0.7797(3) 0.0268(13) Uani 1 1 d . .
C21 C 0.0003(5) 0.1219(5) 0.8228(3) 0.0297(13) Uani 1 1 d . .
H11 H -0.066752 0.187616 0.803037 0.036 Uiso 1 1 calc R U
C22 C 0.0316(5) 0.1049(6) 0.8926(3) 0.0320(13) Uani 1 1 d . .
H12 H -0.015107 0.157376 0.920152 0.038 Uiso 1 1 calc R U
C23 C 0.1311(5) 0.0113(6) 0.9230(3) 0.0356(14) Uani 1 1 d . .
H13 H 0.149613 -0.003115 0.970978 0.043 Uiso 1 1 calc R U
C24 C 0.2017(5) -0.0593(6) 0.8841(3) 0.0323(13) Uani 1 1 d . .
H14 H 0.271896 -0.119441 0.905481 0.039 Uiso 1 1 calc R U
C25 C 0.1724(5) -0.0449(5) 0.8118(3) 0.0292(13) Uani 1 1 d . .
C26 C 0.2521(5) -0.1121(6) 0.7720(3) 0.0365(14) Uani 1 1 d . .
H15 H 0.317677 -0.178745 0.792777 0.044 Uiso 1 1 calc R U
C27 C 0.2348(5) -0.0814(6) 0.7043(3) 0.0346(14) Uani 1 1 d . .
H16 H 0.293315 -0.121178 0.679520 0.042 Uiso 1 1 calc R U
C28 C 0.1314(5) 0.0087(5) 0.6696(3) 0.0284(13) Uani 1 1 d . .
C29 C 0.3141(6) -0.0527(7) 0.5617(3) 0.0550(19) Uani 1 1 d . .
H17 H 0.285976 -0.154359 0.565048 0.082 Uiso 1 1 calc R U
H18 H 0.380317 -0.028076 0.602185 0.082 Uiso 1 1 calc R U
H19 H 0.349788 -0.041798 0.520913 0.082 Uiso 1 1 calc R U

loop_
_atom_site_aniso_label
_atom_site_aniso_U_11
_atom_site_aniso_U_22
_atom_site_aniso_U_33
_atom_site_aniso_U_23
_atom_site_aniso_U_13
_atom_site_aniso_U_12
N1 0.027(3) 0.032(3) 0.049(3) -0.009(2) 0.014(2) 0.002(2)
C1 0.028(3) 0.030(3) 0.043(3) -0.006(3) 0.009(3) -0.007(3)
C2 0.037(4) 0.040(3) 0.039(3) 0.001(3) 0.016(3) 0.003(3)
C3 0.072(5) 0.059(5) 0.075(5) -0.008(4) 0.040(4) 0.005(4)
C4 0.071(5) 0.060(5) 0.065(5) 0.005(4) 0.021(4) 0.000(4)
C5 0.042(4) 0.035(3) 0.042(3) 0.003(3) 0.021(3) 0.005(3)
C6 0.023(3) 0.023(3) 0.032(3) -0.004(2) 0.012(2) -0.002(2)
C7 0.027(3) 0.019(3) 0.039(3) -0.003(2) 0.014(2) -0.003(2)
C8 0.027(3) 0.025(3) 0.042(3) -0.009(2) 0.015(3) -0.003(2)
C9 0.022(3) 0.024(3) 0.043(3) -0.003(3) 0.012(2) 0.002(2)
C10 0.032(3) 0.033(3) 0.037(3) 0.000(3) 0.016(3) -0.002(3)
C11 0.034(3) 0.033(3) 0.046(3) 0.004(3) 0.016(3) 0.009(3)
C12 0.024(3) 0.021(3) 0.044(3) -0.003(3) 0.015(2) 0.005(2)
C13 0.023(3) 0.035(3) 0.045(3) -0.004(3) 0.012(3) 0.002(2)
C14 0.021(3) 0.036(3) 0.051(3) -0.008(3) 0.017(3) 0.000(3)
C15 0.028(3) 0.029(3) 0.042(3) 0.000(3) 0.019(3) -0.003(3)
C16 0.024(3) 0.024(3) 0.039(3) -0.003(2) 0.012(2) 0.002(2)
C17 0.019(3) 0.021(3) 0.038(3) -0.007(2) 0.014(2) 0.000(2)
C18 0.023(3) 0.018(3) 0.042(3) -0.004(2) 0.012(2) -0.001(2)
C19 0.019(3) 0.019(3) 0.043(3) 0.003(2) 0.011(2) 0.001(2)
C20 0.020(3) 0.022(3) 0.041(3) 0.001(2) 0.011(2) -0.009(2)
C21 0.022(3) 0.021(3) 0.049(3) -0.001(3) 0.014(2) -0.005(2)
C22 0.029(3) 0.028(3) 0.040(3) -0.006(3) 0.012(3) -0.008(3)
C23 0.035(3) 0.033(3) 0.038(3) 0.002(3) 0.006(3) -0.017(3)
C24 0.022(3) 0.031(3) 0.044(3) 0.005(3) 0.006(3) -0.005(2)
C25 0.015(3) 0.023(3) 0.050(3) 0.002(3) 0.010(2) -0.004(2)
C26 0.025(3) 0.036(3) 0.050(4) 0.010(3) 0.011(3) 0.001(3)
C27 0.025(3) 0.024(3) 0.058(4) 0.001(3) 0.017(3) 0.004(2)
C28 0.024(3) 0.022(3) 0.041(3) 0.001(2) 0.012(2) -0.001(2)
C29 0.042(4) 0.064(4) 0.060(4) -0.022(4) 0.015(3) 0.023(3)

loop_
_atom_type_symbol
_atom_type_description
_atom_type_scat_dispersion_real
_atom_type_scat_dispersion_imag
_atom_type_scat_source
C C 0.0033 0.0016 'International Tables Vol C Tables 4.2.6.8 and 6.1.1.4'
H H 0.0000 0.0000 'International Tables Vol C Tables 4.2.6.8 and 6.1.1.4'
N N 0.0061 0.0033 'International Tables Vol C Tables 4.2.6.8 and 6.1.1.4'

loop_
_geom_angle_atom_site_label_1
_geom_angle_atom_site_label_2
_geom_angle_atom_site_label_3
_geom_angle
C8 N1 C1 108.0(4)
C8 N1 C29 130.1(5)
C1 N1 C29 121.9(5)
C2 C1 C6 124.7(5)
C2 C1 N1 126.2(5)
C6 C1 N1 109.1(4)
C3 C2 C1 115.8(6)
C2 C3 C4 122.1(6)
C5 C4 C3 121.1(7)
C4 C5 C6 117.3(6)
C1 C6 C5 119.0(5)
C1 C6 C7 107.1(4)
C5 C6 C7 133.9(5)
C8 C7 C9 119.7(5)
C8 C7 C6 107.0(4)
C9 C7 C6 133.0(5)
N1 C8 C7 108.8(5)
N1 C8 C28 129.3(5)
C7 C8 C28 121.6(5)
C18 C9 C7 119.2(5)
C18 C9 C10 119.2(5)
C7 C9 C10 121.6(5)
C11 C10 C9 121.6(5)
C10 C11 C12 121.0(5)
C11 C12 C13 121.1(5)
C11 C12 C17 119.5(4)
C13 C12 C17 119.3(5)
C14 C13 C12 121.3(5)
C13 C14 C15 118.6(5)
C16 C15 C14 121.7(5)
C15 C16 C17 121.6(5)
C16 C17 C12 117.1(4)
C16 C17 C18 123.7(4)
C12 C17 C18 118.8(4)
C9 C18 C19 118.9(5)
C9 C18 C17 117.6(5)
C19 C18 C17 123.3(5)
C28 C19 C18 119.1(5)
C28 C19 C20 116.8(4)
C18 C19 C20 123.9(4)
C25 C20 C21 117.2(5)
C25 C20 C19 119.9(4)
C21 C20 C19 122.8(5)
C22 C21 C20 121.2(5)
C21 C22 C23 120.6(5)
C24 C23 C22 119.9(5)
C23 C24 C25 121.2(5)
C20 C25 C24 119.6(5)
C20 C25 C26 119.7(5)
C24 C25 C26 120.6(5)
C27 C26 C25 120.4(5)
C26 C27 C28 121.9(5)
C27 C28 C19 119.0(5)
C27 C28 C8 124.1(5)
C19 C28 C8 116.8(5)

loop_
_geom_bond_atom_site_label_1
_geom_bond_atom_site_label_2
_geom_bond_distance
N1 C8 1.402(6)
N1 C1 1.402(7)
N1 C29 1.460(7)
C1 C2 1.399(8)
C1 C6 1.400(7)
C2 C3 1.360(9)
C3 C4 1.441(10)
C4 C5 1.394(9)
C5 C6 1.415(7)
C6 C7 1.445(7)
C7 C8 1.408(7)
C7 C9 1.428(7)
C8 C28 1.444(7)
C9 C18 1.415(7)
C9 C10 1.440(7)
C10 C11 1.345(7)
C11 C12 1.419(7)
C12 C13 1.429(7)
C12 C17 1.431(7)
C13 C14 1.379(8)
C14 C15 1.411(7)
C15 C16 1.357(7)
C16 C17 1.427(7)
C17 C18 1.473(7)
C18 C19 1.451(7)
C19 C28 1.440(7)
C19 C20 1.467(7)
C20 C25 1.412(7)
C20 C21 1.430(7)
C21 C22 1.378(7)
C22 C23 1.393(7)
C23 C24 1.359(8)
C24 C25 1.425(7)
C25 C26 1.425(7)
C26 C27 1.362(8)
C27 C28 1.428(7)

loop_
_geom_torsion_atom_site_label_1
_geom_torsion_atom_site_label_2
_geom_torsion_atom_site_label_3
_geom_torsion_atom_site_label_4
_geom_torsion
C8 N1 C1 C2 177.7(5)
C29 N1 C1 C2 -4.4(8)
C8 N1 C1 C6 -0.1(6)
C29 N1 C1 C6 177.8(5)
C6 C1 C2 C3 -2.2(9)
N1 C1 C2 C3 -179.7(6)
C1 C2 C3 C4 2.4(10)
C2 C3 C4 C5 -3.2(11)
C3 C4 C5 C6 3.3(9)
C2 C1 C6 C5 2.5(8)
N1 C1 C6 C5 -179.6(4)
C2 C1 C6 C7 -178.6(5)
N1 C1 C6 C7 -0.7(6)
C4 C5 C6 C1 -3.0(8)
C4 C5 C6 C7 178.5(6)
C1 C6 C7 C8 1.2(5)
C5 C6 C7 C8 179.9(5)
C1 C6 C7 C9 -172.3(5)
C5 C6 C7 C9 6.4(10)
C1 N1 C8 C7 0.9(6)
C29 N1 C8 C7 -176.8(5)
C1 N1 C8 C28 -172.0(5)
C29 N1 C8 C28 10.3(9)
C9 C7 C8 N1 173.2(4)
C6 C7 C8 N1 -1.3(6)
C9 C7 C8 C28 -13.2(7)
C6 C7 C8 C28 172.3(5)
C8 C7 C9 C18 3.4(7)
C6 C7 C9 C18 176.3(5)
C8 C7 C9 C10 -173.4(4)
C6 C7 C9 C10 -0.6(9)
C18 C9 C10 C11 -6.7(8)
C7 C9 C10 C11 170.1(5)
C9 C10 C11 C12 -6.2(8)
C10 C11 C12 C13 -169.6(5)
C10 C11 C12 C17 8.2(8)
C11 C12 C13 C14 174.9(5)
C17 C12 C13 C14 -3.0(8)
C12 C13 C14 C15 -2.2(8)
C13 C14 C15 C16 3.0(8)
C14 C15 C16 C17 1.4(8)
C15 C16 C17 C12 -6.5(7)
C15 C16 C17 C18 -179.2(5)
C11 C12 C17 C16 -170.8(5)
C13 C12 C17 C16 7.1(7)
C11 C12 C17 C18 2.3(7)
C13 C12 C17 C18 -179.8(5)
C7 C9 C18 C19 15.4(7)
C10 C9 C18 C19 -167.7(4)
C7 C9 C18 C17 -160.2(4)
C10 C9 C18 C17 16.8(7)
C16 C17 C18 C9 158.0(5)
C12 C17 C18 C9 -14.6(7)
C16 C17 C18 C19 -17.3(7)
C12 C17 C18 C19 170.0(4)
C9 C18 C19 C28 -25.1(7)
C17 C18 C19 C28 150.2(5)
C9 C18 C19 C20 149.5(5)
C17 C18 C19 C20 -35.3(7)
C28 C19 C20 C25 -15.1(7)
C18 C19 C20 C25 170.2(4)
C28 C19 C20 C21 161.1(4)
C18 C19 C20 C21 -13.6(7)
C25 C20 C21 C22 -4.9(7)
C19 C20 C21 C22 178.9(5)
C20 C21 C22 C23 1.2(7)
C21 C22 C23 C24 2.7(8)
C22 C23 C24 C25 -2.8(8)
C21 C20 C25 C24 4.7(7)
C19 C20 C25 C24 -178.9(4)
C21 C20 C25 C26 -172.4(4)
C19 C20 C25 C26 4.0(7)
C23 C24 C25 C20 -1.0(8)
C23 C24 C25 C26 176.1(5)
C20 C25 C26 C27 6.3(8)
C24 C25 C26 C27 -170.7(5)
C25 C26 C27 C28 -5.0(8)
C26 C27 C28 C19 -6.7(8)
C26 C27 C28 C8 168.9(5)
C18 C19 C28 C27 -168.7(4)
C20 C19 C28 C27 16.3(7)
C18 C19 C28 C8 15.4(7)
C20 C19 C28 C8 -159.6(4)
N1 C8 C28 C27 0.0(9)
C7 C8 C28 C27 -172.1(5)
N1 C8 C28 C19 175.7(5)
C7 C8 C28 C19 3.5(7)
